data_2223600
loop_
_publ_author_name
'Liu, Jian-Feng'
'Liu, Jia-Lu'
'Zhao, Guo-Liang'

_publ_section_title
;Tris{2-methoxy-6-[(4-methylphenyl)iminiomethyl]phenolato-\k^2^<i>O</i>,<i>O</i>'}tris(thiocyanato-\k<i>N</i>)praseodymium(III)
 monohydrate
;
_journal_coeditor_code AT2866
_journal_issue 11
_journal_name_full 'Acta Crystallographica Section E'
_journal_page_first m1269
_journal_page_last m1270
_journal_paper_doi 10.1107/S1600536809038823
_journal_volume 65
_journal_year 2009
_chemical_formula_iupac '[Pr (N C S)3 (C15 H15 N O2)3], H2 O'
_chemical_formula_moiety 'C48 H45 N6 O6 Pr S3, H2 O'
_chemical_formula_sum 'C48 H47 N6 O7 Pr S3'
_chemical_formula_weight 1057.01
_chemical_name_systematic
;
Tris{2-methoxy-6-[(4-methylphenyl)iminiomethyl]phenolato-
\k^2^<i>O</i>,<i>O</i>'}tris(thiocyanato-\k<i>N</i>)praseodymium(III)
monohydrate
;
_space_group_IT_number 14
_symmetry_cell_setting monoclinic
_symmetry_space_group_name_Hall '-P 2ybc'
_symmetry_space_group_name_H-M 'P 1 21/c 1'
_atom_sites_solution_hydrogens geom
_atom_sites_solution_primary direct
_atom_sites_solution_secondary difmap
_audit_creation_method SHELXL-97
_cell_angle_alpha 90.00
_cell_angle_beta 105.810(2)
_cell_angle_gamma 90.00
_cell_formula_units_Z 4
_cell_length_a 16.6770(6)
_cell_length_b 14.2420(5)
_cell_length_c 22.2021(8)
_cell_measurement_reflns_used 4646
_cell_measurement_temperature 296(2)
_cell_measurement_theta_max 25.00
_cell_measurement_theta_min 1.72
_cell_volume 5073.8(3)
_computing_cell_refinement 'SAINT (Bruker, 2006)'
_computing_data_collection 'APEX2 (Bruker, 2006)'
_computing_data_reduction 'SAINT (Bruker, 2006)'
_computing_molecular_graphics 'SHELXTL (Sheldrick, 2008)'
_computing_publication_material 'SHELXL97 (Sheldrick, 2008)'
_computing_structure_refinement 'SHELXL97 (Sheldrick, 2008)'
_computing_structure_solution 'SHELXS97 (Sheldrick, 2008)'
_diffrn_ambient_temperature 296(2)
_diffrn_measured_fraction_theta_full 0.999
_diffrn_measured_fraction_theta_max 0.999
_diffrn_measurement_device_type 'Bruker APEXII area-detector'
_diffrn_measurement_method '\f and \w'
_diffrn_radiation_monochromator graphite
_diffrn_radiation_source 'fine-focus sealed tube'
_diffrn_radiation_type MoK\a
_diffrn_radiation_wavelength 0.71073
_diffrn_reflns_av_R_equivalents 0.0666
_diffrn_reflns_av_sigmaI/netI 0.0526
_diffrn_reflns_limit_h_max 19
_diffrn_reflns_limit_h_min -19
_diffrn_reflns_limit_k_max 16
_diffrn_reflns_limit_k_min -16
_diffrn_reflns_limit_l_max 26
_diffrn_reflns_limit_l_min -26
_diffrn_reflns_number 39629
_diffrn_reflns_theta_full 25.00
_diffrn_reflns_theta_max 25.00
_diffrn_reflns_theta_min 1.72
_diffrn_standards_decay_% 0
_exptl_absorpt_coefficient_mu 1.137
_exptl_absorpt_correction_T_max 0.956
_exptl_absorpt_correction_T_min 0.819
_exptl_absorpt_correction_type multi-scan
_exptl_absorpt_process_details '(SADABS; Sheldrick, 1996)'
_exptl_crystal_colour red
_exptl_crystal_density_diffrn 1.384
_exptl_crystal_density_method 'not measured'
_exptl_crystal_description block
_exptl_crystal_F_000 2160
_exptl_crystal_size_max 0.176
_exptl_crystal_size_mid 0.158
_exptl_crystal_size_min 0.040
_refine_diff_density_max 0.545
_refine_diff_density_min -0.400
_refine_ls_extinction_method none
_refine_ls_goodness_of_fit_ref 1.013
_refine_ls_hydrogen_treatment mixed
_refine_ls_matrix_type full
_refine_ls_number_parameters 589
_refine_ls_number_reflns 8927
_refine_ls_number_restraints 9
_refine_ls_restrained_S_all 1.013
_refine_ls_R_factor_all 0.0683
_refine_ls_R_factor_gt 0.0392
_refine_ls_shift/su_max 0.043
_refine_ls_shift/su_mean 0.000
_refine_ls_structure_factor_coef Fsqd
_refine_ls_weighting_details 'calc w=1/[\s^2^(Fo^2^)+(0.0462P)^2^+0.1769P] where P=(Fo^2^+2Fc^2^)/3'
_refine_ls_weighting_scheme calc
_refine_ls_wR_factor_gt 0.0883
_refine_ls_wR_factor_ref 0.0977
_reflns_number_gt 6217
_reflns_number_total 8927
_reflns_threshold_expression I>2\s(I)
_cod_data_source_file at2866.cif
_cod_data_source_block I
_cod_original_sg_symbol_H-M 'P 21/c'
_cod_database_code 2223600
_cod_database_fobs_code 2223600

loop_
_symmetry_equiv_pos_as_xyz
'x, y, z'
'-x, y+1/2, -z+1/2'
'-x, -y, -z'
'x, -y-1/2, z-1/2'

loop_
_atom_site_type_symbol
_atom_site_label
_atom_site_fract_x
_atom_site_fract_y
_atom_site_fract_z
_atom_site_U_iso_or_equiv
_atom_site_adp_type
_atom_site_calc_flag
_atom_site_refinement_flags
_atom_site_occupancy
_atom_site_disorder_assembly
_atom_site_disorder_group
Pr Pr 0.212161(10) 0.224658(13) 0.892590(8) 0.04806(5) Uani d . 1 . .
S S1 -0.05204(9) 0.13555(12) 0.73132(8) 0.1423(6) Uani d . 1 . .
S S2 0.25332(6) -0.10349(9) 1.01053(6) 0.0999(4) Uani d . 1 . .
S S3 0.33254(9) 0.39684(10) 1.10377(5) 0.1191(5) Uani d . 1 . .
N N1 0.47905(15) 0.12318(18) 1.00203(11) 0.0503(7) Uani d . 1 . .
H H1A 0.4258 0.1270 0.9874 0.060 Uiso calc R 1 . .
N N2 0.45556(16) 0.3989(2) 0.93078(12) 0.0610(8) Uani d . 1 . .
H H2A 0.4104 0.3749 0.9356 0.073 Uiso calc R 1 . .
N N3 -0.02353(15) 0.07807(18) 0.91915(11) 0.0509(7) Uani d . 1 . .
H H3A 0.0253 0.0956 0.9178 0.061 Uiso calc R 1 . .
N N4 0.1111(2) 0.1421(3) 0.80336(15) 0.0965(12) Uani d U 1 . .
N N5 0.21804(18) 0.0642(2) 0.94577(15) 0.0773(10) Uani d . 1 . .
N N6 0.27758(18) 0.2739(2) 1.00482(13) 0.0686(9) Uani d . 1 . .
O O1 0.35015(12) 0.15979(16) 0.91093(9) 0.0540(6) Uani d . 1 . .
O O1W 0.83860(12) 0.06713(16) 1.23844(9) 0.676(14) Uani d RD 1 . .
H H1WB 0.861(3) 0.1157(15) 1.259(3) 1.014 Uiso d D 1 . .
H H1WA 0.8812(17) 0.031(3) 1.247(6) 1.014 Uiso d D 1 . .
O O2 0.28259(14) 0.19880(17) 0.79334(9) 0.0645(7) Uani d . 1 . .
O O3 0.30182(13) 0.35646(15) 0.88812(9) 0.0568(6) Uani d . 1 . .
O O4 0.16395(15) 0.35905(18) 0.79935(10) 0.0716(8) Uani d . 1 . .
O O5 0.08437(13) 0.20881(14) 0.92029(10) 0.0568(6) Uani d . 1 . .
O O6 0.12286(14) 0.38343(16) 0.91669(11) 0.0653(7) Uani d . 1 . .
C C1 0.48704(18) 0.1579(2) 0.89903(14) 0.0476(8) Uani d . 1 . .
C C2 0.40013(19) 0.1696(2) 0.87554(14) 0.0485(8) Uani d . 1 . .
C C3 0.3681(2) 0.1914(2) 0.81113(14) 0.0534(9) Uani d . 1 . .
C C4 0.4189(2) 0.2025(2) 0.77316(15) 0.0631(10) Uani d . 1 . .
H H4A 0.3963 0.2163 0.7310 0.076 Uiso calc R 1 . .
C C5 0.5054(2) 0.1931(3) 0.79749(17) 0.0714(11) Uani d . 1 . .
H H5A 0.5401 0.2021 0.7715 0.086 Uiso calc R 1 . .
C C6 0.5392(2) 0.1708(3) 0.85876(15) 0.0626(10) Uani d . 1 . .
H H6A 0.5966 0.1640 0.8743 0.075 Uiso calc R 1 . .
C C7 0.52250(19) 0.1356(2) 0.96227(15) 0.0525(9) Uani d . 1 . .
H H7A 0.5801 0.1294 0.9764 0.063 Uiso calc R 1 . .
C C8 0.2427(3) 0.2025(4) 0.72728(16) 0.0934(15) Uani d . 1 . .
H H8C 0.1996 0.1559 0.7166 0.140 Uiso calc R 1 . .
H H8B 0.2831 0.1905 0.7046 0.140 Uiso calc R 1 . .
H H8A 0.2189 0.2636 0.7165 0.140 Uiso calc R 1 . .
C C9 0.50968(19) 0.1039(2) 1.06729(14) 0.0503(8) Uani d . 1 . .
C C10 0.5913(2) 0.0798(2) 1.09475(15) 0.0602(10) Uani d . 1 . .
H H10A 0.6286 0.0730 1.0706 0.072 Uiso calc R 1 . .
C C11 0.6171(2) 0.0662(3) 1.15818(17) 0.0731(12) Uani d . 1 . .
H H11A 0.6723 0.0496 1.1764 0.088 Uiso calc R 1 . .
C C12 0.5645(3) 0.0761(3) 1.19596(17) 0.0784(12) Uani d . 1 . .
C C13 0.4827(3) 0.0982(3) 1.16702(18) 0.0867(13) Uani d . 1 . .
H H13A 0.4451 0.1036 1.1910 0.104 Uiso calc R 1 . .
C C14 0.4550(2) 0.1128(3) 1.10301(16) 0.0698(11) Uani d . 1 . .
H H14A 0.3996 0.1285 1.0845 0.084 Uiso calc R 1 . .
C C15 0.5951(3) 0.0605(4) 1.26608(18) 0.1164(18) Uani d . 1 . .
H H15A 0.6537 0.0468 1.2774 0.175 Uiso calc R 1 . .
H H15B 0.5656 0.0087 1.2777 0.175 Uiso calc R 1 . .
H H15C 0.5855 0.1161 1.2875 0.175 Uiso calc R 1 . .
C C16 0.3713(2) 0.4573(3) 0.83420(15) 0.0647(10) Uani d . 1 . .
C C17 0.3005(2) 0.4080(2) 0.83957(15) 0.0581(9) Uani d . 1 . .
C C18 0.2269(2) 0.4138(3) 0.78989(15) 0.0658(10) Uani d . 1 . .
C C19 0.2230(3) 0.4700(3) 0.73899(18) 0.0919(14) Uani d . 1 . .
H H19A 0.1734 0.4752 0.7075 0.110 Uiso calc R 1 . .
C C20 0.2929(3) 0.5189(4) 0.7343(2) 0.1121(17) Uani d . 1 . .
H H20A 0.2899 0.5557 0.6991 0.134 Uiso calc R 1 . .
C C21 0.3658(3) 0.5140(3) 0.7802(2) 0.0966(14) Uani d . 1 . .
H H21A 0.4120 0.5476 0.7764 0.116 Uiso calc R 1 . .
C C22 0.4475(2) 0.4495(3) 0.88076(17) 0.0688(11) Uani d . 1 . .
H H22A 0.4937 0.4816 0.8755 0.083 Uiso calc R 1 . .
C C23 0.0823(3) 0.3711(3) 0.7574(2) 0.0994(16) Uani d . 1 . .
H H23C 0.0665 0.3152 0.7329 0.149 Uiso calc R 1 . .
H H23A 0.0828 0.4233 0.7300 0.149 Uiso calc R 1 . .
H H23B 0.0430 0.3831 0.7810 0.149 Uiso calc R 1 . .
C C24 0.5290(2) 0.3785(2) 0.97819(17) 0.0617(10) Uani d . 1 . .
C C25 0.6074(2) 0.3848(3) 0.9690(2) 0.0816(13) Uani d . 1 . .
H H25A 0.6140 0.4057 0.9310 0.098 Uiso calc R 1 . .
C C26 0.6757(3) 0.3600(3) 1.0167(2) 0.0972(16) Uani d . 1 . .
H H26A 0.7282 0.3638 1.0100 0.117 Uiso calc R 1 . .
C C27 0.6694(3) 0.3296(3) 1.0739(2) 0.0918(15) Uani d . 1 . .
C C28 0.5902(3) 0.3248(3) 1.08205(19) 0.0828(13) Uani d . 1 . .
H H28A 0.5841 0.3050 1.1205 0.099 Uiso calc R 1 . .
C C29 0.5200(2) 0.3484(3) 1.03516(18) 0.0700(11) Uani d . 1 . .
H H29A 0.4674 0.3440 1.0418 0.084 Uiso calc R 1 . .
C C30 0.7450(3) 0.3013(4) 1.1258(3) 0.134(2) Uani d . 1 . .
H H30A 0.7278 0.2828 1.1620 0.201 Uiso calc R 1 . .
H H30B 0.7826 0.3536 1.1364 0.201 Uiso calc R 1 . .
H H30C 0.7726 0.2498 1.1120 0.201 Uiso calc R 1 . .
C C31 -0.0547(2) 0.2409(2) 0.92143(16) 0.0581(9) Uani d . 1 . .
C C32 0.0262(2) 0.2684(2) 0.92020(14) 0.0499(8) Uani d . 1 . .
C C33 0.0432(2) 0.3660(2) 0.91852(15) 0.0593(10) Uani d . 1 . .
C C34 -0.0174(3) 0.4306(3) 0.91777(19) 0.0815(12) Uani d . 1 . .
H H34A -0.0058 0.4942 0.9157 0.098 Uiso calc R 1 . .
C C35 -0.0957(3) 0.4025(3) 0.9200(2) 0.1002(15) Uani d . 1 . .
H H35A -0.1360 0.4477 0.9201 0.120 Uiso calc R 1 . .
C C36 -0.1150(2) 0.3107(3) 0.9221(2) 0.0858(13) Uani d . 1 . .
H H36A -0.1680 0.2932 0.9240 0.103 Uiso calc R 1 . .
C C37 -0.0748(2) 0.1450(2) 0.92179(15) 0.0590(9) Uani d . 1 . .
H H37A -0.1279 0.1289 0.9241 0.071 Uiso calc R 1 . .
C C38 0.1510(3) 0.4783(3) 0.9233(2) 0.0907(13) Uani d . 1 . .
H H38A 0.1083 0.5177 0.9312 0.136 Uiso calc R 1 . .
H H38B 0.1632 0.4982 0.8854 0.136 Uiso calc R 1 . .
H H38C 0.2004 0.4829 0.9576 0.136 Uiso calc R 1 . .
C C39 -0.03682(19) -0.0199(2) 0.91820(14) 0.0481(8) Uani d . 1 . .
C C40 -0.1077(2) -0.0589(2) 0.92811(15) 0.0583(9) Uani d . 1 . .
H H40A -0.1492 -0.0208 0.9356 0.070 Uiso calc R 1 . .
C C41 -0.1163(2) -0.1552(3) 0.92669(15) 0.0654(10) Uani d . 1 . .
H H41A -0.1645 -0.1812 0.9331 0.079 Uiso calc R 1 . .
C C42 -0.0564(2) -0.2142(2) 0.91618(15) 0.0634(10) Uani d . 1 . .
C C43 0.0147(2) -0.1732(3) 0.90665(17) 0.0705(11) Uani d . 1 . .
H H43A 0.0564 -0.2113 0.8994 0.085 Uiso calc R 1 . .
C C44 0.0246(2) -0.0768(3) 0.90785(15) 0.0616(10) Uani d . 1 . .
H H44A 0.0728 -0.0505 0.9016 0.074 Uiso calc R 1 . .
C C45 -0.0661(3) -0.3192(3) 0.9153(2) 0.0917(14) Uani d . 1 . .
H H45A -0.1186 -0.3352 0.9226 0.138 Uiso calc R 1 . .
H H45B -0.0216 -0.3464 0.9475 0.138 Uiso calc R 1 . .
H H45C -0.0641 -0.3431 0.8753 0.138 Uiso calc R 1 . .
C C46 0.0431(3) 0.1384(3) 0.77308(18) 0.0851(13) Uani d U 1 . .
C C47 0.23374(19) -0.0036(3) 0.97341(17) 0.0634(10) Uani d . 1 . .
C C48 0.2994(2) 0.3241(3) 1.04593(15) 0.0606(10) Uani d . 1 . .

loop_
_atom_site_aniso_label
_atom_site_aniso_U_11
_atom_site_aniso_U_22
_atom_site_aniso_U_33
_atom_site_aniso_U_12
_atom_site_aniso_U_13
_atom_site_aniso_U_23
Pr 0.04023(9) 0.05242(11) 0.04853(9) -0.00331(9) 0.00700(7) -0.00349(9)
S1 0.0901(9) 0.1280(12) 0.1672(13) -0.0361(8) -0.0356(9) 0.0146(10)
S2 0.0681(6) 0.0948(8) 0.1484(9) 0.0321(6) 0.0494(6) 0.0558(7)
S3 0.1689(11) 0.1297(10) 0.0717(6) -0.0744(9) 0.0550(7) -0.0385(7)
N1 0.0439(14) 0.0559(17) 0.0505(14) 0.0037(12) 0.0118(12) 0.0006(13)
N2 0.0553(16) 0.0563(18) 0.0695(17) -0.0134(14) 0.0138(14) -0.0052(15)
N3 0.0420(14) 0.0533(16) 0.0595(15) -0.0020(13) 0.0170(12) 0.0010(13)
N4 0.072(2) 0.125(3) 0.082(2) -0.030(2) 0.0035(18) -0.030(2)
N5 0.0625(18) 0.068(2) 0.109(2) 0.0044(16) 0.0355(17) 0.0196(18)
N6 0.0703(19) 0.080(2) 0.0535(16) -0.0100(17) 0.0143(14) -0.0075(16)
O1 0.0445(11) 0.0681(15) 0.0517(11) 0.0025(11) 0.0169(10) 0.0038(11)
O1W 0.417(16) 0.84(3) 0.71(3) 0.240(19) 0.055(18) -0.08(3)
O2 0.0581(14) 0.0866(18) 0.0438(12) 0.0115(12) 0.0053(10) -0.0044(12)
O3 0.0620(13) 0.0592(14) 0.0446(11) -0.0091(11) 0.0070(10) 0.0031(10)
O4 0.0628(15) 0.0871(19) 0.0544(13) 0.0039(13) -0.0019(11) -0.0023(13)
O5 0.0460(12) 0.0459(13) 0.0803(14) 0.0021(10) 0.0206(11) 0.0009(11)
O6 0.0650(14) 0.0465(13) 0.0861(15) -0.0098(11) 0.0235(12) -0.0025(12)
C1 0.0449(17) 0.0469(18) 0.0513(17) 0.0022(14) 0.0138(14) -0.0014(15)
C2 0.0491(17) 0.0484(19) 0.0484(17) 0.0025(15) 0.0141(14) -0.0029(15)
C3 0.0558(19) 0.0514(19) 0.0510(18) 0.0091(16) 0.0113(15) -0.0025(15)
C4 0.076(2) 0.068(2) 0.0471(18) 0.0055(19) 0.0194(17) 0.0036(16)
C5 0.075(2) 0.085(3) 0.065(2) 0.004(2) 0.0367(18) 0.0041(19)
C6 0.0455(18) 0.082(3) 0.066(2) 0.0067(18) 0.0252(16) 0.0004(19)
C7 0.0413(17) 0.053(2) 0.064(2) 0.0025(15) 0.0150(15) -0.0008(16)
C8 0.079(3) 0.148(4) 0.0434(19) 0.025(3) -0.0012(19) -0.015(2)
C9 0.0553(19) 0.0458(18) 0.0510(17) -0.0022(15) 0.0166(15) -0.0007(15)
C10 0.057(2) 0.064(2) 0.0584(19) 0.0117(17) 0.0137(16) 0.0112(17)
C11 0.072(2) 0.071(3) 0.066(2) 0.007(2) 0.0019(19) 0.011(2)
C12 0.109(3) 0.069(3) 0.058(2) 0.017(2) 0.023(2) 0.0123(19)
C13 0.111(3) 0.093(3) 0.068(2) 0.027(3) 0.045(2) 0.016(2)
C14 0.073(2) 0.077(3) 0.062(2) 0.018(2) 0.0223(18) 0.0130(19)
C15 0.176(5) 0.111(4) 0.057(2) 0.027(4) 0.022(3) 0.019(3)
C16 0.074(2) 0.066(2) 0.057(2) -0.0043(19) 0.0226(18) 0.0108(18)
C17 0.071(2) 0.055(2) 0.0474(17) 0.0033(18) 0.0154(16) 0.0001(16)
C18 0.073(2) 0.069(2) 0.0513(19) 0.011(2) 0.0100(18) 0.0007(18)
C19 0.105(3) 0.107(4) 0.058(2) 0.021(3) 0.012(2) 0.019(2)
C20 0.137(4) 0.124(4) 0.077(3) 0.017(3) 0.032(3) 0.048(3)
C21 0.124(3) 0.087(3) 0.091(3) 0.004(3) 0.049(3) 0.029(2)
C22 0.080(2) 0.055(2) 0.079(2) -0.0105(19) 0.034(2) 0.0011(19)
C23 0.077(3) 0.101(4) 0.093(3) 0.015(2) -0.022(2) -0.002(3)
C24 0.062(2) 0.0446(19) 0.075(2) -0.0155(17) 0.0123(18) -0.0109(17)
C25 0.063(2) 0.079(3) 0.103(3) -0.020(2) 0.022(2) 0.005(2)
C26 0.053(2) 0.089(3) 0.138(4) -0.021(2) 0.008(3) -0.007(3)
C27 0.068(3) 0.069(3) 0.115(3) -0.013(2) -0.015(2) -0.011(3)
C28 0.095(3) 0.060(2) 0.082(3) -0.011(2) 0.004(2) -0.003(2)
C29 0.063(2) 0.059(2) 0.084(3) -0.0101(19) 0.012(2) -0.006(2)
C30 0.090(3) 0.117(4) 0.156(5) -0.012(3) -0.031(3) 0.005(4)
C31 0.0517(19) 0.055(2) 0.070(2) 0.0084(16) 0.0207(16) 0.0052(17)
C32 0.0500(18) 0.0463(18) 0.0528(17) 0.0045(16) 0.0129(14) 0.0030(16)
C33 0.069(2) 0.046(2) 0.065(2) -0.0025(18) 0.0207(17) 0.0036(16)
C34 0.088(3) 0.048(2) 0.114(3) 0.012(2) 0.038(2) -0.001(2)
C35 0.093(3) 0.067(3) 0.151(4) 0.033(2) 0.051(3) 0.007(3)
C36 0.061(2) 0.072(3) 0.134(3) 0.014(2) 0.043(2) 0.000(3)
C37 0.0483(18) 0.060(2) 0.074(2) 0.0020(17) 0.0248(16) 0.0042(18)
C38 0.112(3) 0.053(2) 0.117(3) -0.022(2) 0.046(3) -0.015(2)
C39 0.0469(17) 0.0478(18) 0.0482(17) -0.0041(15) 0.0107(14) -0.0002(15)
C40 0.062(2) 0.057(2) 0.0601(19) -0.0042(17) 0.0231(16) 0.0003(17)
C41 0.075(2) 0.062(2) 0.060(2) -0.0146(19) 0.0194(18) 0.0018(18)
C42 0.085(3) 0.051(2) 0.0443(17) 0.004(2) 0.0014(17) 0.0044(16)
C43 0.065(2) 0.058(2) 0.083(2) 0.009(2) 0.0117(19) -0.005(2)
C44 0.054(2) 0.061(2) 0.064(2) -0.0017(18) 0.0073(17) -0.0072(18)
C45 0.120(3) 0.057(2) 0.088(3) -0.003(3) 0.013(3) 0.009(2)
C46 0.082(3) 0.097(3) 0.068(2) -0.031(2) 0.007(2) -0.012(2)
C47 0.0391(17) 0.074(3) 0.081(2) 0.0064(17) 0.0235(17) 0.007(2)
C48 0.065(2) 0.072(2) 0.0493(18) -0.0131(19) 0.0227(16) 0.0090(18)

loop_
_atom_type_symbol
_atom_type_description
_atom_type_scat_dispersion_real
_atom_type_scat_dispersion_imag
_atom_type_scat_source
C C 0.0033 0.0016 'International Tables Vol C Tables 4.2.6.8 and 6.1.1.4'
H H 0.0000 0.0000 'International Tables Vol C Tables 4.2.6.8 and 6.1.1.4'
N N 0.0061 0.0033 'International Tables Vol C Tables 4.2.6.8 and 6.1.1.4'
O O 0.0106 0.0060 'International Tables Vol C Tables 4.2.6.8 and 6.1.1.4'
S S 0.1246 0.1234 'International Tables Vol C Tables 4.2.6.8 and 6.1.1.4'
Pr Pr -0.2180 2.8214 'International Tables Vol C Tables 4.2.6.8 and 6.1.1.4'

loop_
_geom_angle_atom_site_label_1
_geom_angle_atom_site_label_2
_geom_angle_atom_site_label_3
_geom_angle_site_symmetry_1
_geom_angle_site_symmetry_3
_geom_angle
_geom_angle_publ_flag
O5 Pr O1 . . 143.11(7) ?
O5 Pr O3 . . 133.63(7) ?
O1 Pr O3 . . 74.44(7) ?
O5 Pr N4 . . 72.84(10) ?
O1 Pr N4 . . 110.96(10) ?
O3 Pr N4 . . 128.27(10) ?
O5 Pr N6 . . 87.03(9) ?
O1 Pr N6 . . 78.71(9) ?
O3 Pr N6 . . 73.74(8) ?
N4 Pr N6 . . 157.10(11) ?
O5 Pr N5 . . 73.82(8) ?
O1 Pr N5 . . 70.44(8) ?
O3 Pr N5 . . 139.89(8) ?
N4 Pr N5 . . 83.07(12) ?
N6 Pr N5 . . 80.87(10) ?
O5 Pr O4 . . 99.22(7) ?
O1 Pr O4 . . 117.40(7) ?
O3 Pr O4 . . 59.36(7) ?
N4 Pr O4 . . 74.87(10) ?
N6 Pr O4 . . 120.21(9) ?
N5 Pr O4 . . 157.94(9) ?
O5 Pr O2 . . 142.14(7) ?
O1 Pr O2 . . 59.64(6) ?
O3 Pr O2 . . 70.85(7) ?
N4 Pr O2 . . 69.63(9) ?
N6 Pr O2 . . 130.75(8) ?
N5 Pr O2 . . 105.95(9) ?
O4 Pr O2 . . 66.44(7) ?
O5 Pr O6 . . 58.33(7) ?
O1 Pr O6 . . 143.12(7) ?
O3 Pr O6 . . 75.60(7) ?
N4 Pr O6 . . 104.35(10) ?
N6 Pr O6 . . 72.62(9) ?
N5 Pr O6 . . 125.46(9) ?
O4 Pr O6 . . 61.99(7) ?
O2 Pr O6 . . 127.57(7) ?
C7 N1 C9 . . 127.3(3) ?
C7 N1 H1A . . 116.4 ?
C9 N1 H1A . . 116.4 ?
C22 N2 C24 . . 128.2(3) ?
C22 N2 H2A . . 115.9 ?
C24 N2 H2A . . 115.9 ?
C37 N3 C39 . . 128.8(3) ?
C37 N3 H3A . . 115.6 ?
C39 N3 H3A . . 115.6 ?
C46 N4 Pr . . 145.4(4) ?
C47 N5 Pr . . 169.0(3) ?
C48 N6 Pr . . 157.1(3) ?
C2 O1 Pr . . 126.68(18) ?
H1WB O1W H1WA . . 99.00 ?
C3 O2 C8 . . 116.8(3) ?
C3 O2 Pr . . 114.19(17) ?
C8 O2 Pr . . 128.6(2) ?
C17 O3 Pr . . 126.99(19) ?
C18 O4 C23 . . 117.6(3) ?
C18 O4 Pr . . 115.42(19) ?
C23 O4 Pr . . 126.8(2) ?
C32 O5 Pr . . 131.5(2) ?
C33 O6 C38 . . 117.8(3) ?
C33 O6 Pr . . 115.25(19) ?
C38 O6 Pr . . 126.9(2) ?
C7 C1 C2 . . 120.5(3) ?
C7 C1 C6 . . 119.7(3) ?
C2 C1 C6 . . 119.8(3) ?
O1 C2 C1 . . 121.8(3) ?
O1 C2 C3 . . 120.4(3) ?
C1 C2 C3 . . 117.8(3) ?
C4 C3 O2 . . 125.9(3) ?
C4 C3 C2 . . 121.7(3) ?
O2 C3 C2 . . 112.5(3) ?
C3 C4 C5 . . 120.0(3) ?
C3 C4 H4A . . 120.0 ?
C5 C4 H4A . . 120.0 ?
C6 C5 C4 . . 120.6(3) ?
C6 C5 H5A . . 119.7 ?
C4 C5 H5A . . 119.7 ?
C5 C6 C1 . . 120.2(3) ?
C5 C6 H6A . . 119.9 ?
C1 C6 H6A . . 119.9 ?
N1 C7 C1 . . 123.4(3) ?
N1 C7 H7A . . 118.3 ?
C1 C7 H7A . . 118.3 ?
O2 C8 H8C . . 109.5 ?
O2 C8 H8B . . 109.5 ?
H8C C8 H8B . . 109.5 ?
O2 C8 H8A . . 109.5 ?
H8C C8 H8A . . 109.5 ?
H8B C8 H8A . . 109.5 ?
C14 C9 C10 . . 120.1(3) ?
C14 C9 N1 . . 117.4(3) ?
C10 C9 N1 . . 122.4(3) ?
C11 C10 C9 . . 119.1(3) ?
C11 C10 H10A . . 120.4 ?
C9 C10 H10A . . 120.4 ?
C10 C11 C12 . . 122.6(4) ?
C10 C11 H11A . . 118.7 ?
C12 C11 H11A . . 118.7 ?
C11 C12 C13 . . 117.0(3) ?
C11 C12 C15 . . 121.2(4) ?
C13 C12 C15 . . 121.8(4) ?
C12 C13 C14 . . 121.6(4) ?
C12 C13 H13A . . 119.2 ?
C14 C13 H13A . . 119.2 ?
C9 C14 C13 . . 119.5(3) ?
C9 C14 H14A . . 120.3 ?
C13 C14 H14A . . 120.3 ?
C12 C15 H15A . . 109.5 ?
C12 C15 H15B . . 109.5 ?
H15A C15 H15B . . 109.5 ?
C12 C15 H15C . . 109.5 ?
H15A C15 H15C . . 109.5 ?
H15B C15 H15C . . 109.5 ?
C17 C16 C22 . . 120.6(3) ?
C17 C16 C21 . . 119.3(3) ?
C22 C16 C21 . . 120.0(4) ?
O3 C17 C16 . . 121.8(3) ?
O3 C17 C18 . . 119.7(3) ?
C16 C17 C18 . . 118.5(3) ?
O4 C18 C19 . . 126.4(3) ?
O4 C18 C17 . . 112.8(3) ?
C19 C18 C17 . . 120.8(4) ?
C18 C19 C20 . . 120.3(4) ?
C18 C19 H19A . . 119.9 ?
C20 C19 H19A . . 119.9 ?
C21 C20 C19 . . 121.1(4) ?
C21 C20 H20A . . 119.4 ?
C19 C20 H20A . . 119.4 ?
C20 C21 C16 . . 119.9(4) ?
C20 C21 H21A . . 120.0 ?
C16 C21 H21A . . 120.0 ?
N2 C22 C16 . . 122.3(3) ?
N2 C22 H22A . . 118.8 ?
C16 C22 H22A . . 118.8 ?
O4 C23 H23C . . 109.5 ?
O4 C23 H23A . . 109.5 ?
H23C C23 H23A . . 109.5 ?
O4 C23 H23B . . 109.5 ?
H23C C23 H23B . . 109.5 ?
H23A C23 H23B . . 109.5 ?
C25 C24 C29 . . 119.9(3) ?
C25 C24 N2 . . 122.8(3) ?
C29 C24 N2 . . 117.2(3) ?
C26 C25 C24 . . 119.3(4) ?
C26 C25 H25A . . 120.4 ?
C24 C25 H25A . . 120.4 ?
C27 C26 C25 . . 122.6(4) ?
C27 C26 H26A . . 118.7 ?
C25 C26 H26A . . 118.7 ?
C26 C27 C28 . . 117.0(4) ?
C26 C27 C30 . . 122.0(5) ?
C28 C27 C30 . . 121.0(5) ?
C29 C28 C27 . . 122.3(4) ?
C29 C28 H28A . . 118.9 ?
C27 C28 H28A . . 118.9 ?
C28 C29 C24 . . 118.9(4) ?
C28 C29 H29A . . 120.5 ?
C24 C29 H29A . . 120.5 ?
C27 C30 H30A . . 109.5 ?
C27 C30 H30B . . 109.5 ?
H30A C30 H30B . . 109.5 ?
C27 C30 H30C . . 109.5 ?
H30A C30 H30C . . 109.5 ?
H30B C30 H30C . . 109.5 ?
C37 C31 C32 . . 120.0(3) ?
C37 C31 C36 . . 120.7(3) ?
C32 C31 C36 . . 119.4(3) ?
O5 C32 C31 . . 122.7(3) ?
O5 C32 C33 . . 119.3(3) ?
C31 C32 C33 . . 118.0(3) ?
C34 C33 O6 . . 127.0(3) ?
C34 C33 C32 . . 120.5(3) ?
O6 C33 C32 . . 112.4(3) ?
C33 C34 C35 . . 120.6(4) ?
C33 C34 H34A . . 119.7 ?
C35 C34 H34A . . 119.7 ?
C36 C35 C34 . . 121.2(4) ?
C36 C35 H35A . . 119.4 ?
C34 C35 H35A . . 119.4 ?
C35 C36 C31 . . 120.2(4) ?
C35 C36 H36A . . 119.9 ?
C31 C36 H36A . . 119.9 ?
N3 C37 C31 . . 123.7(3) ?
N3 C37 H37A . . 118.2 ?
C31 C37 H37A . . 118.2 ?
O6 C38 H38A . . 109.5 ?
O6 C38 H38B . . 109.5 ?
H38A C38 H38B . . 109.5 ?
O6 C38 H38C . . 109.5 ?
H38A C38 H38C . . 109.5 ?
H38B C38 H38C . . 109.5 ?
C44 C39 C40 . . 120.0(3) ?
C44 C39 N3 . . 117.7(3) ?
C40 C39 N3 . . 122.3(3) ?
C39 C40 C41 . . 119.1(3) ?
C39 C40 H40A . . 120.5 ?
C41 C40 H40A . . 120.5 ?
C42 C41 C40 . . 122.5(3) ?
C42 C41 H41A . . 118.8 ?
C40 C41 H41A . . 118.8 ?
C41 C42 C43 . . 117.3(3) ?
C41 C42 C45 . . 122.1(4) ?
C43 C42 C45 . . 120.6(4) ?
C44 C43 C42 . . 121.1(4) ?
C44 C43 H43A . . 119.4 ?
C42 C43 H43A . . 119.4 ?
C39 C44 C43 . . 119.9(3) ?
C39 C44 H44A . . 120.0 ?
C43 C44 H44A . . 120.0 ?
C42 C45 H45A . . 109.5 ?
C42 C45 H45B . . 109.5 ?
H45A C45 H45B . . 109.5 ?
C42 C45 H45C . . 109.5 ?
H45A C45 H45C . . 109.5 ?
H45B C45 H45C . . 109.5 ?
N4 C46 S1 . . 178.8(5) ?
N5 C47 S2 . . 177.4(4) ?
N6 C48 S3 . . 178.4(3) ?

loop_
_geom_bond_atom_site_label_1
_geom_bond_atom_site_label_2
_geom_bond_site_symmetry_2
_geom_bond_distance
_geom_bond_publ_flag
Pr O5 . 2.384(2) yes
Pr O1 . 2.409(2) yes
Pr O3 . 2.419(2) yes
Pr N4 . 2.515(3) yes
Pr N6 . 2.532(3) yes
Pr N5 . 2.562(3) yes
Pr O4 . 2.773(2) yes
Pr O2 . 2.790(2) yes
Pr O6 . 2.838(2) yes
S1 C46 . 1.605(4) ?
S2 C47 . 1.632(4) ?
S3 C48 . 1.625(4) ?
N1 C7 . 1.298(4) ?
N1 C9 . 1.426(4) ?
N1 H1A . 0.8600 ?
N2 C22 . 1.299(4) ?
N2 C24 . 1.411(4) ?
N2 H2A . 0.8600 ?
N3 C37 . 1.292(4) ?
N3 C39 . 1.412(4) ?
N3 H3A . 0.8600 ?
N4 C46 . 1.152(5) ?
N5 C47 . 1.135(4) ?
N6 C48 . 1.138(4) ?
O1 C2 . 1.299(4) ?
O1W H1WB . 0.86000 ?
O1W H1WA . 0.86000 ?
O2 C3 . 1.376(4) ?
O2 C8 . 1.437(4) ?
O3 C17 . 1.299(4) ?
O4 C18 . 1.368(4) ?
O4 C23 . 1.436(4) ?
O5 C32 . 1.289(4) ?
O6 C33 . 1.364(4) ?
O6 C38 . 1.425(4) ?
C1 C7 . 1.403(4) ?
C1 C2 . 1.410(4) ?
C1 C6 . 1.419(4) ?
C2 C3 . 1.418(4) ?
C3 C4 . 1.357(5) ?
C4 C5 . 1.403(5) ?
C4 H4A . 0.9300 ?
C5 C6 . 1.361(5) ?
C5 H5A . 0.9300 ?
C6 H6A . 0.9300 ?
C7 H7A . 0.9300 ?
C8 H8C . 0.9600 ?
C8 H8B . 0.9600 ?
C8 H8A . 0.9600 ?
C9 C14 . 1.368(5) ?
C9 C10 . 1.375(4) ?
C10 C11 . 1.370(5) ?
C10 H10A . 0.9300 ?
C11 C12 . 1.376(5) ?
C11 H11A . 0.9300 ?
C12 C13 . 1.377(5) ?
C12 C15 . 1.517(5) ?
C13 C14 . 1.385(5) ?
C13 H13A . 0.9300 ?
C14 H14A . 0.9300 ?
C15 H15A . 0.9600 ?
C15 H15B . 0.9600 ?
C15 H15C . 0.9600 ?
C16 C17 . 1.406(5) ?
C16 C22 . 1.406(5) ?
C16 C21 . 1.428(5) ?
C17 C18 . 1.412(4) ?
C18 C19 . 1.372(5) ?
C19 C20 . 1.386(6) ?
C19 H19A . 0.9300 ?
C20 C21 . 1.358(6) ?
C20 H20A . 0.9300 ?
C21 H21A . 0.9300 ?
C22 H22A . 0.9300 ?
C23 H23C . 0.9600 ?
C23 H23A . 0.9600 ?
C23 H23B . 0.9600 ?
C24 C25 . 1.380(5) ?
C24 C29 . 1.382(5) ?
C25 C26 . 1.373(5) ?
C25 H25A . 0.9300 ?
C26 C27 . 1.372(6) ?
C26 H26A . 0.9300 ?
C27 C28 . 1.382(6) ?
C27 C30 . 1.513(6) ?
C28 C29 . 1.380(5) ?
C28 H28A . 0.9300 ?
C29 H29A . 0.9300 ?
C30 H30A . 0.9600 ?
C30 H30B . 0.9600 ?
C30 H30C . 0.9600 ?
C31 C37 . 1.407(5) ?
C31 C32 . 1.412(5) ?
C31 C36 . 1.417(5) ?
C32 C33 . 1.421(4) ?
C33 C34 . 1.363(5) ?
C34 C35 . 1.380(6) ?
C34 H34A . 0.9300 ?
C35 C36 . 1.351(6) ?
C35 H35A . 0.9300 ?
C36 H36A . 0.9300 ?
C37 H37A . 0.9300 ?
C38 H38A . 0.9600 ?
C38 H38B . 0.9600 ?
C38 H38C . 0.9600 ?
C39 C44 . 1.373(5) ?
C39 C40 . 1.377(4) ?
C40 C41 . 1.378(5) ?
C40 H40A . 0.9300 ?
C41 C42 . 1.374(5) ?
C41 H41A . 0.9300 ?
C42 C43 . 1.390(5) ?
C42 C45 . 1.503(5) ?
C43 C44 . 1.383(5) ?
C43 H43A . 0.9300 ?
C44 H44A . 0.9300 ?
C45 H45A . 0.9600 ?
C45 H45B . 0.9600 ?
C45 H45C . 0.9600 ?

loop_
_geom_hbond_atom_site_label_D
_geom_hbond_atom_site_label_H
_geom_hbond_atom_site_label_A
_geom_hbond_site_symmetry_A
_geom_hbond_distance_DH
_geom_hbond_distance_HA
_geom_hbond_distance_DA
_geom_hbond_angle_DHA
N1 H1A O1 . 0.86 1.88 2.572(3) 136.7
N2 H2A O3 . 0.86 1.85 2.552(3) 137.7
N3 H3A O5 . 0.86 1.88 2.585(3) 137.7

loop_
_geom_torsion_atom_site_label_1
_geom_torsion_atom_site_label_2
_geom_torsion_atom_site_label_3
_geom_torsion_atom_site_label_4
_geom_torsion_site_symmetry_1
_geom_torsion_site_symmetry_2
_geom_torsion_site_symmetry_3
_geom_torsion_site_symmetry_4
_geom_torsion
_geom_torsion_publ_flag
O5 Pr N4 C46 . . . . 39.5(6) ?
O1 Pr N4 C46 . . . . -179.4(6) ?
O3 Pr N4 C46 . . . . -93.0(6) ?
N6 Pr N4 C46 . . . . 69.0(7) ?
N5 Pr N4 C46 . . . . 114.7(6) ?
O4 Pr N4 C46 . . . . -65.4(6) ?
O2 Pr N4 C46 . . . . -135.4(6) ?
O6 Pr N4 C46 . . . . -10.2(6) ?
O5 Pr N5 C47 . . . . -142.0(17) ?
O1 Pr N5 C47 . . . . 28.7(16) ?
O3 Pr N5 C47 . . . . -1.5(17) ?
N4 Pr N5 C47 . . . . 143.9(17) ?
N6 Pr N5 C47 . . . . -52.4(17) ?
O4 Pr N5 C47 . . . . 143.8(16) ?
O2 Pr N5 C47 . . . . 77.5(17) ?
O6 Pr N5 C47 . . . . -113.4(17) ?
O5 Pr N6 C48 . . . . -91.9(7) ?
O1 Pr N6 C48 . . . . 122.3(7) ?
O3 Pr N6 C48 . . . . 45.4(7) ?
N4 Pr N6 C48 . . . . -120.0(7) ?
N5 Pr N6 C48 . . . . -166.0(7) ?
O4 Pr N6 C48 . . . . 7.0(8) ?
O2 Pr N6 C48 . . . . 90.8(7) ?
O6 Pr N6 C48 . . . . -34.2(7) ?
O5 Pr O1 C2 . . . . 160.6(2) ?
O3 Pr O1 C2 . . . . -54.1(2) ?
N4 Pr O1 C2 . . . . 71.5(3) ?
N6 Pr O1 C2 . . . . -130.1(2) ?
N5 Pr O1 C2 . . . . 145.6(3) ?
O4 Pr O1 C2 . . . . -11.8(3) ?
O2 Pr O1 C2 . . . . 22.5(2) ?
O6 Pr O1 C2 . . . . -90.8(2) ?
O5 Pr O2 C3 . . . . -159.49(19) ?
O1 Pr O2 C3 . . . . -20.3(2) ?
O3 Pr O2 C3 . . . . 62.5(2) ?
N4 Pr O2 C3 . . . . -151.6(2) ?
N6 Pr O2 C3 . . . . 16.1(3) ?
N5 Pr O2 C3 . . . . -75.5(2) ?
O4 Pr O2 C3 . . . . 126.6(2) ?
O6 Pr O2 C3 . . . . 115.7(2) ?
O5 Pr O2 C8 . . . . 28.0(4) ?
O1 Pr O2 C8 . . . . 167.1(3) ?
O3 Pr O2 C8 . . . . -110.1(3) ?
N4 Pr O2 C8 . . . . 35.8(3) ?
N6 Pr O2 C8 . . . . -156.4(3) ?
N5 Pr O2 C8 . . . . 112.0(3) ?
O4 Pr O2 C8 . . . . -46.0(3) ?
O6 Pr O2 C8 . . . . -56.9(3) ?
O5 Pr O3 C17 . . . . -93.8(3) ?
O1 Pr O3 C17 . . . . 114.4(3) ?
N4 Pr O3 C17 . . . . 9.7(3) ?
N6 Pr O3 C17 . . . . -163.1(3) ?
N5 Pr O3 C17 . . . . 143.9(3) ?
O4 Pr O3 C17 . . . . -21.7(2) ?
O2 Pr O3 C17 . . . . 51.7(2) ?
O6 Pr O3 C17 . . . . -87.4(3) ?
O5 Pr O4 C18 . . . . 154.0(2) ?
O1 Pr O4 C18 . . . . -30.6(2) ?
O3 Pr O4 C18 . . . . 18.3(2) ?
N4 Pr O4 C18 . . . . -136.7(2) ?
N6 Pr O4 C18 . . . . 62.1(2) ?
N5 Pr O4 C18 . . . . -136.5(3) ?
O2 Pr O4 C18 . . . . -62.7(2) ?
O6 Pr O4 C18 . . . . 107.6(2) ?
O5 Pr O4 C23 . . . . -31.7(3) ?
O1 Pr O4 C23 . . . . 143.7(3) ?
O3 Pr O4 C23 . . . . -167.4(3) ?
N4 Pr O4 C23 . . . . 37.6(3) ?
N6 Pr O4 C23 . . . . -123.6(3) ?
N5 Pr O4 C23 . . . . 37.8(4) ?
O2 Pr O4 C23 . . . . 111.7(3) ?
O6 Pr O4 C23 . . . . -78.1(3) ?
O1 Pr O5 C32 . . . . 154.8(2) ?
O3 Pr O5 C32 . . . . 24.1(3) ?
N4 Pr O5 C32 . . . . -102.9(3) ?
N6 Pr O5 C32 . . . . 88.1(3) ?
N5 Pr O5 C32 . . . . 169.5(3) ?
O4 Pr O5 C32 . . . . -32.0(3) ?
O2 Pr O5 C32 . . . . -95.2(3) ?
O6 Pr O5 C32 . . . . 16.8(2) ?
O5 Pr O6 C33 . . . . -13.66(19) ?
O1 Pr O6 C33 . . . . -151.71(19) ?
O3 Pr O6 C33 . . . . 171.8(2) ?
N4 Pr O6 C33 . . . . 45.3(2) ?
N6 Pr O6 C33 . . . . -111.1(2) ?
N5 Pr O6 C33 . . . . -46.4(2) ?
O4 Pr O6 C33 . . . . 109.1(2) ?
O2 Pr O6 C33 . . . . 120.4(2) ?
O5 Pr O6 C38 . . . . 170.2(3) ?
O1 Pr O6 C38 . . . . 32.2(3) ?
O3 Pr O6 C38 . . . . -4.4(3) ?
N4 Pr O6 C38 . . . . -130.8(3) ?
N6 Pr O6 C38 . . . . 72.8(3) ?
N5 Pr O6 C38 . . . . 137.5(3) ?
O4 Pr O6 C38 . . . . -67.0(3) ?
O2 Pr O6 C38 . . . . -55.7(3) ?
Pr O1 C2 C1 . . . . 157.8(2) ?
Pr O1 C2 C3 . . . . -23.0(4) ?
C7 C1 C2 O1 . . . . -0.3(5) ?
C6 C1 C2 O1 . . . . -179.0(3) ?
C7 C1 C2 C3 . . . . -179.5(3) ?
C6 C1 C2 C3 . . . . 1.8(5) ?
C8 O2 C3 C4 . . . . 11.4(5) ?
Pr O2 C3 C4 . . . . -162.1(3) ?
C8 O2 C3 C2 . . . . -168.2(3) ?
Pr O2 C3 C2 . . . . 18.3(3) ?
O1 C2 C3 C4 . . . . 179.6(3) ?
C1 C2 C3 C4 . . . . -1.1(5) ?
O1 C2 C3 O2 . . . . -0.7(4) ?
C1 C2 C3 O2 . . . . 178.5(3) ?
O2 C3 C4 C5 . . . . 179.9(3) ?
C2 C3 C4 C5 . . . . -0.5(5) ?
C3 C4 C5 C6 . . . . 1.5(6) ?
C4 C5 C6 C1 . . . . -0.8(6) ?
C7 C1 C6 C5 . . . . -179.6(3) ?
C2 C1 C6 C5 . . . . -0.9(5) ?
C9 N1 C7 C1 . . . . -177.5(3) ?
C2 C1 C7 N1 . . . . 1.0(5) ?
C6 C1 C7 N1 . . . . 179.7(3) ?
C7 N1 C9 C14 . . . . 166.5(3) ?
C7 N1 C9 C10 . . . . -11.5(5) ?
C14 C9 C10 C11 . . . . -0.8(5) ?
N1 C9 C10 C11 . . . . 177.2(3) ?
C9 C10 C11 C12 . . . . -0.4(6) ?
C10 C11 C12 C13 . . . . 1.7(6) ?
C10 C11 C12 C15 . . . . -179.9(4) ?
C11 C12 C13 C14 . . . . -1.9(6) ?
C15 C12 C13 C14 . . . . 179.7(4) ?
C10 C9 C14 C13 . . . . 0.5(6) ?
N1 C9 C14 C13 . . . . -177.6(3) ?
C12 C13 C14 C9 . . . . 0.9(6) ?
Pr O3 C17 C16 . . . . -155.2(3) ?
Pr O3 C17 C18 . . . . 23.4(4) ?
C22 C16 C17 O3 . . . . 2.3(5) ?
C21 C16 C17 O3 . . . . -179.0(3) ?
C22 C16 C17 C18 . . . . -176.3(3) ?
C21 C16 C17 C18 . . . . 2.4(5) ?
C23 O4 C18 C19 . . . . -10.0(6) ?
Pr O4 C18 C19 . . . . 164.9(3) ?
C23 O4 C18 C17 . . . . 169.8(3) ?
Pr O4 C18 C17 . . . . -15.3(4) ?
O3 C17 C18 O4 . . . . -1.8(5) ?
C16 C17 C18 O4 . . . . 176.8(3) ?
O3 C17 C18 C19 . . . . 178.0(3) ?
C16 C17 C18 C19 . . . . -3.4(6) ?
O4 C18 C19 C20 . . . . -177.3(4) ?
C17 C18 C19 C20 . . . . 2.9(6) ?
C18 C19 C20 C21 . . . . -1.4(8) ?
C19 C20 C21 C16 . . . . 0.4(8) ?
C17 C16 C21 C20 . . . . -0.9(6) ?
C22 C16 C21 C20 . . . . 177.8(4) ?
C24 N2 C22 C16 . . . . 174.1(3) ?
C17 C16 C22 N2 . . . . -1.5(6) ?
C21 C16 C22 N2 . . . . 179.8(4) ?
C22 N2 C24 C25 . . . . -21.2(6) ?
C22 N2 C24 C29 . . . . 160.7(4) ?
C29 C24 C25 C26 . . . . 0.7(6) ?
N2 C24 C25 C26 . . . . -177.3(4) ?
C24 C25 C26 C27 . . . . -0.6(7) ?
C25 C26 C27 C28 . . . . 0.0(7) ?
C25 C26 C27 C30 . . . . 179.2(4) ?
C26 C27 C28 C29 . . . . 0.5(6) ?
C30 C27 C28 C29 . . . . -178.7(4) ?
C27 C28 C29 C24 . . . . -0.5(6) ?
C25 C24 C29 C28 . . . . -0.2(5) ?
N2 C24 C29 C28 . . . . 178.0(3) ?
Pr O5 C32 C31 . . . . 161.9(2) ?
Pr O5 C32 C33 . . . . -17.8(4) ?
C37 C31 C32 O5 . . . . -1.0(5) ?
C36 C31 C32 O5 . . . . 179.1(3) ?
C37 C31 C32 C33 . . . . 178.7(3) ?
C36 C31 C32 C33 . . . . -1.2(5) ?
C38 O6 C33 C34 . . . . 9.4(5) ?
Pr O6 C33 C34 . . . . -167.1(3) ?
C38 O6 C33 C32 . . . . -171.8(3) ?
Pr O6 C33 C32 . . . . 11.7(3) ?
O5 C32 C33 C34 . . . . 179.4(3) ?
C31 C32 C33 C34 . . . . -0.4(5) ?
O5 C32 C33 O6 . . . . 0.5(4) ?
C31 C32 C33 O6 . . . . -179.3(3) ?
O6 C33 C34 C35 . . . . -179.8(4) ?
C32 C33 C34 C35 . . . . 1.5(6) ?
C33 C34 C35 C36 . . . . -1.0(7) ?
C34 C35 C36 C31 . . . . -0.6(7) ?
C37 C31 C36 C35 . . . . -178.2(4) ?
C32 C31 C36 C35 . . . . 1.7(6) ?
C39 N3 C37 C31 . . . . -178.9(3) ?
C32 C31 C37 N3 . . . . -2.2(5) ?
C36 C31 C37 N3 . . . . 177.7(3) ?
C37 N3 C39 C44 . . . . 172.5(3) ?
C37 N3 C39 C40 . . . . -8.4(5) ?
C44 C39 C40 C41 . . . . -0.8(5) ?
N3 C39 C40 C41 . . . . -179.8(3) ?
C39 C40 C41 C42 . . . . 0.5(5) ?
C40 C41 C42 C43 . . . . -0.1(5) ?
C40 C41 C42 C45 . . . . 179.4(3) ?
C41 C42 C43 C44 . . . . 0.1(5) ?
C45 C42 C43 C44 . . . . -179.5(3) ?
C40 C39 C44 C43 . . . . 0.7(5) ?
N3 C39 C44 C43 . . . . 179.8(3) ?
C42 C43 C44 C39 . . . . -0.4(5) ?
